data_1552745
loop_
_publ_author_name
'Freitag, Matthew'
'DeCicco, Racquel C.'
'Black, Allison'
'Ang, Xiuzhu'
'Young, Christopher N.'
'Resch, Daniel'
'Halada, Gary P.'
'Phillips, Brian L.'
'Goroff, Nancy S.'

_publ_section_title
;
 Polymerization Studies of Diiodohexatriyne and Diiodooctatetrayne
 Cocrystals
;
_journal_issue 22
_journal_name_full Macromolecules
_journal_page_first 8563
_journal_paper_doi 10.1021/acs.macromol.9b00960
_journal_volume 52
_journal_year 2019
_chemical_formula_moiety 'C6 I2, C8 H13 N2 O'
_chemical_formula_sum 'C14 H13 I2 N2 O'
_chemical_formula_weight 479.08
_space_group_crystal_system triclinic
_space_group_IT_number 2
_space_group_name_Hall '-P 1'
_space_group_name_H-M_alt 'P -1'
_atom_sites_solution_primary iterative
_audit_creation_date 2008-09-02
_audit_creation_method
;
  Olex2 1.2-ac2
  (compiled Nov  7 2012 10:32:32, GUI svn.r4372)
;
_cell_angle_alpha 90.740(5)
_cell_angle_beta 94.177(4)
_cell_angle_gamma 96.566(5)
_cell_formula_units_Z 2
_cell_length_a 5.1369(3)
_cell_length_b 8.3240(6)
_cell_length_c 19.8365(10)
_cell_measurement_reflns_used 3733
_cell_measurement_theta_max 24.4840
_cell_measurement_theta_min 3.8740
_cell_volume 840.20(9)
_computing_cell_refinement 'CrysAlisPro 1.171.38.37b (Rigaku OD, 2015)'
_computing_data_collection 'CrysAlisPro 1.171.38.37b (Rigaku OD, 2015)'
_computing_data_reduction 'CrysAlisPro 1.171.38.37b (Rigaku OD, 2015)'
_computing_molecular_graphics
;
O. V. Dolomanov, L. J. Bourhis, R. J. Gildea, J. A. K. Howard and H. Puschmann,
OLEX2: a complete structure solution, refinement and analysis program.
J. Appl. Cryst. (2009). 42, 339-341.
;
_computing_publication_material
;
O. V. Dolomanov, L. J. Bourhis, R. J. Gildea, J. A. K. Howard and H. Puschmann,
OLEX2: a complete structure solution, refinement and analysis program.
J. Appl. Cryst. (2009). 42, 339-341.
;
_computing_structure_refinement
;
olex2.refine (L.J. Bourhis, O.V. Dolomanov, R.J. Gildea, J.A.K. Howard,
H. Puschmann, in preparation, 2011)
;
_computing_structure_solution 'SUPERFLIP, J. Appl. Cryst. (2007) 40, 786-790'
_diffrn_detector 'CCD plate'
_diffrn_detector_area_resol_mean 10.4962
_diffrn_detector_type Atlas
_diffrn_measured_fraction_theta_full 0.9980
_diffrn_measured_fraction_theta_max 0.8835
_diffrn_measurement_details
;
List of Runs (angles in degrees, time in seconds):

  # Type    Start    End  Width  t~exp~   \w     \q     \k     \f   Frames
--------------------------------------------------------------------------
  1  \w    -22.00  87.00   1.00   19.48    --   10.71  77.00-120.00  109
  2  \w    -40.00  62.00   1.00   19.48    --  -11.57  57.00 120.00  102
  3  \w    -84.00  17.00   1.00   19.48    --  -11.57 -57.00 -30.00  101
  4  \w     34.00  99.00   1.00   19.48    --   10.71 179.00  90.00   65
  5  \w      1.00  70.00   1.00   19.48    --   10.71-132.00 -95.00   69
  6  \w    -86.00  13.00   1.00   19.48    --  -11.57 -37.00  60.00   99
  7  \w    -40.00  62.00   1.00   19.48    --  -11.57  57.00   0.00  102
  8  \w    -71.00 -22.00   1.00   19.48    --  -11.57 132.00 -26.00   49
  9  \w    -99.00 -53.00   1.00   19.48    --  -11.57 179.00 150.00   46
 10  \w    -25.00   0.00   1.00   19.48    --   10.71 -99.00 -60.00   25
 11  \w    -75.00 -26.00   1.00   19.48    --  -11.57 137.00 150.00   49
;
_diffrn_measurement_device 'four-circle diffractometer'
_diffrn_measurement_device_type 'Xcalibur, Atlas, Gemini'
_diffrn_measurement_method '\w scans'
_diffrn_orient_matrix_type 'CrysAlisPro convention (1999,Acta A55,543-557)'
_diffrn_orient_matrix_UB_11 0.0150622000
_diffrn_orient_matrix_UB_12 0.0757482000
_diffrn_orient_matrix_UB_13 0.0174829000
_diffrn_orient_matrix_UB_21 -0.0011782000
_diffrn_orient_matrix_UB_22 0.0402291000
_diffrn_orient_matrix_UB_23 -0.0313059000
_diffrn_orient_matrix_UB_31 -0.1385591000
_diffrn_orient_matrix_UB_32 -0.0020850000
_diffrn_orient_matrix_UB_33 -0.0005320000
_diffrn_radiation_monochromator graphite
_diffrn_radiation_probe x-ray
_diffrn_radiation_type 'Mo K\a'
_diffrn_radiation_wavelength 0.71073
_diffrn_reflns_av_R_equivalents 0.0703
_diffrn_reflns_av_unetI/netI 0.0613
_diffrn_reflns_limit_h_max 7
_diffrn_reflns_limit_h_min -6
_diffrn_reflns_limit_k_max 11
_diffrn_reflns_limit_k_min -11
_diffrn_reflns_limit_l_max 27
_diffrn_reflns_limit_l_min -26
_diffrn_reflns_number 18625
_diffrn_reflns_theta_full 29.8788
_diffrn_reflns_theta_max 29.88
_diffrn_reflns_theta_min 3.25
_diffrn_source 'fine-focus sealed X-ray tube'
_diffrn_source_type 'Enhance (Mo) X-ray Source'
_exptl_absorpt_coefficient_mu 3.737
_exptl_absorpt_correction_T_max 1.00000
_exptl_absorpt_correction_T_min 0.53022
_exptl_absorpt_correction_type multi-scan
_exptl_absorpt_process_details
;
CrysAlisPro 1.171.38.37b (Rigaku Oxford Diffraction, 2015)
Empirical absorption correction using spherical harmonics,
 implemented in SCALE3 ABSPACK scaling algorithm.
;
_exptl_crystal_density_diffrn 1.8935
_exptl_crystal_F_000 448.5159
_exptl_crystal_size_max 0.658
_exptl_crystal_size_mid 0.101
_exptl_crystal_size_min 0.008
_refine_diff_density_max 1.4544
_refine_diff_density_min -1.0403
_refine_diff_density_rms 0.2449
_refine_ls_d_res_high 0.7133
_refine_ls_d_res_low 6.2771
_refine_ls_goodness_of_fit_ref 1.0279
_refine_ls_hydrogen_treatment constr
_refine_ls_matrix_type full
_refine_ls_number_constraints 20
_refine_ls_number_parameters 171
_refine_ls_number_reflns 4284
_refine_ls_number_restraints 0
_refine_ls_restrained_S_all 1.0279
_refine_ls_R_factor_all 0.1048
_refine_ls_R_factor_gt 0.0485
_refine_ls_shift/su_max 0.0070
_refine_ls_shift/su_mean 0.0012
_refine_ls_structure_factor_coef Fsqd
_refine_ls_weighting_details 'w=1/[\s^2^(Fo^2^)+(0.0550P)^2^+0.5298P] where P=(Fo^2^+2Fc^2^)/3'
_refine_ls_weighting_scheme calc
_refine_ls_wR_factor_ref 0.1405
_reflns_Friedel_coverage 0.0
_reflns_limit_h_max 7
_reflns_limit_h_min -7
_reflns_limit_k_max 11
_reflns_limit_k_min -11
_reflns_limit_l_max 27
_reflns_limit_l_min 0
_reflns_number_gt 2441
_reflns_number_total 4284
_reflns_threshold_expression I>=2u(I)
_cod_data_source_file ma9b00960_si_002.cif
_cod_data_source_block exp_3425
_cod_depositor_comments 'Adding full bibliography for 1552745--1552747.cif.'
_cod_original_cell_volume 840.22(9)
_cod_database_code 1552745
_chemical_oxdiff_formula 'C28 H26 I4 N4 O2 '
_chemical_oxdiff_usercomment 'C6I2*6MO co-crystal fresh'
_reflns_odcompleteness_completeness 99.80
_reflns_odcompleteness_iscentric 1
_reflns_odcompleteness_theta 26.32
_olex2_refinement_description
;
1. Fixed Uiso
 At 1.2 times of:
  H9 of N9, {H12a,H12b} of C12, {H13a,H13b} of C13, {H16a,H16b} of C16, {H15a,
  H15b} of C15, {H17a,H17b} of C17, {H14a,H14b} of C14
2.a Secondary CH2 refined with riding coordinates:
 C12(H12a,H12b), C13(H13a,H13b), C16(H16a,H16b), C15(H15a,H15b), C17(H17a,
 H17b), C14(H14a,H14b)
2.b Aromatic/amide H refined with riding coordinates:
 N9(H9)
;
_oxdiff_exptl_absorpt_empirical_details
;
Empirical correction (ABSPACK) includes:
- Absorption correction using spherical harmonics
- Frame scaling
;
_oxdiff_exptl_absorpt_empirical_full_max 2.152
_oxdiff_exptl_absorpt_empirical_full_min 0.381

loop_
_space_group_symop_id
_space_group_symop_operation_xyz
1 x,y,z
2 -x,-y,-z

loop_
_atom_site_label
_atom_site_type_symbol
_atom_site_fract_x
_atom_site_fract_y
_atom_site_fract_z
_atom_site_U_iso_or_equiv
_atom_site_adp_type
_atom_site_occupancy
_atom_site_refinement_flags_posn
I8 I 1.30976(8) 1.16642(6) 0.05201(2) 0.06459(19) Uani 1.000000 .
I1 I 0.04909(10) 0.80255(6) 0.41435(3) 0.0796(2) Uani 1.000000 .
O11 O 0.2097(8) 0.3817(5) 0.4687(2) 0.0614(12) Uani 1.000000 .
N9 N 0.6251(10) 0.3841(6) 0.4364(2) 0.0534(13) Uani 1.000000 .
H9 H 0.7852(10) 0.4273(6) 0.4434(2) 0.0641(15) Uiso 1.000000 R
C10 C 0.4461(11) 0.4343(7) 0.4740(3) 0.0450(13) Uani 1.000000 .
C12 C 0.5623(12) 0.2583(8) 0.3835(3) 0.0570(16) Uani 1.000000 .
H12a H 0.7032(12) 0.1899(8) 0.3840(3) 0.0684(19) Uiso 1.000000 R
H12b H 0.4028(12) 0.1913(8) 0.3931(3) 0.0684(19) Uiso 1.000000 R
C18 C 1.1665(14) 0.6412(9) 0.0764(4) 0.0676(18) Uani 1.000000 .
C13 C 0.5253(11) 0.3279(8) 0.3140(3) 0.0561(15) Uani 1.000000 .
H13a H 0.4342(11) 0.2442(8) 0.2836(3) 0.0673(19) Uiso 1.000000 R
H13b H 0.4138(11) 0.4140(8) 0.3164(3) 0.0673(19) Uiso 1.000000 R
C16 C 0.9901(12) 0.5252(9) 0.1823(3) 0.0619(17) Uani 1.000000 .
H16a H 1.0820(12) 0.6150(9) 0.2093(3) 0.074(2) Uiso 1.000000 R
H16b H 1.1042(12) 0.4402(9) 0.1815(3) 0.074(2) Uiso 1.000000 R
N19 N 1.3425(13) 0.6864(9) 0.0488(4) 0.090(2) Uani 1.000000 .
C15 C 0.7398(12) 0.4626(9) 0.2148(3) 0.0621(17) Uani 1.000000 .
H15a H 0.6319(12) 0.5505(9) 0.2177(3) 0.075(2) Uiso 1.000000 R
H15b H 0.6425(12) 0.3790(9) 0.1855(3) 0.075(2) Uiso 1.000000 R
C7 C 1.0684(14) 1.0753(9) 0.1202(4) 0.0680(18) Uani 1.000000 .
C5 C 0.7440(15) 0.9696(9) 0.2061(4) 0.074(2) Uani 1.000000 .
C17 C 0.9322(14) 0.5802(10) 0.1110(4) 0.073(2) Uani 1.000000 .
H17a H 0.8177(14) 0.6650(10) 0.1123(4) 0.088(2) Uiso 1.000000 R
H17b H 0.8376(14) 0.4902(10) 0.0847(4) 0.088(2) Uiso 1.000000 R
C2 C 0.2669(15) 0.8555(9) 0.3378(4) 0.074(2) Uani 1.000000 .
C6 C 0.9210(14) 1.0258(9) 0.1600(4) 0.0698(19) Uani 1.000000 .
C14 C 0.7817(11) 0.3952(8) 0.2840(3) 0.0588(16) Uani 1.000000 .
H14a H 0.8725(11) 0.4797(8) 0.3140(3) 0.071(2) Uiso 1.000000 R
H14b H 0.8939(11) 0.3094(8) 0.2816(3) 0.071(2) Uiso 1.000000 R
C4 C 0.5880(15) 0.9260(10) 0.2464(4) 0.073(2) Uani 1.000000 .
C3 C 0.4154(14) 0.8843(9) 0.2942(4) 0.0687(19) Uani 1.000000 .

loop_
_atom_site_aniso_label
_atom_site_aniso_U_11
_atom_site_aniso_U_22
_atom_site_aniso_U_33
_atom_site_aniso_U_12
_atom_site_aniso_U_13
_atom_site_aniso_U_23
I8 0.0608(3) 0.0758(3) 0.0574(3) 0.0046(2) 0.0117(2) 0.0034(2)
I1 0.0812(4) 0.0858(4) 0.0706(4) -0.0065(3) 0.0216(3) 0.0131(3)
O11 0.042(2) 0.072(3) 0.067(3) -0.010(2) 0.014(2) -0.010(2)
N9 0.049(3) 0.066(3) 0.044(3) -0.004(2) 0.016(2) -0.007(2)
C10 0.041(3) 0.052(3) 0.042(3) 0.000(3) 0.010(2) 0.004(2)
C12 0.055(4) 0.061(4) 0.055(4) -0.001(3) 0.016(3) -0.009(3)
C18 0.064(4) 0.080(5) 0.061(4) 0.016(4) 0.007(3) 0.012(4)
C13 0.048(3) 0.065(4) 0.054(4) -0.004(3) 0.011(3) -0.005(3)
C16 0.055(4) 0.079(5) 0.052(4) 0.007(3) 0.008(3) -0.003(3)
N19 0.068(4) 0.119(6) 0.087(5) 0.009(4) 0.024(4) 0.033(4)
C15 0.057(4) 0.076(5) 0.055(4) 0.009(3) 0.009(3) 0.001(3)
C7 0.065(4) 0.074(5) 0.066(4) 0.011(4) 0.010(4) 0.003(4)
C5 0.079(5) 0.075(5) 0.070(5) 0.008(4) 0.015(4) 0.008(4)
C17 0.061(4) 0.095(6) 0.064(5) 0.003(4) 0.014(3) 0.014(4)
C2 0.077(5) 0.070(5) 0.075(5) -0.002(4) 0.017(4) 0.008(4)
C6 0.069(4) 0.077(5) 0.066(4) 0.008(4) 0.022(4) 0.003(4)
C14 0.050(3) 0.074(4) 0.050(4) -0.004(3) 0.008(3) -0.006(3)
C4 0.069(4) 0.079(5) 0.071(5) 0.004(4) 0.022(4) 0.008(4)
C3 0.068(4) 0.063(4) 0.074(5) -0.005(3) 0.013(4) 0.004(4)

loop_
_atom_type_symbol
_atom_type_scat_dispersion_real
_atom_type_scat_dispersion_imag
_atom_type_scat_source
_atom_type_scat_dispersion_source
I -0.41187 1.83264 'International Tables Volume C Table 6.1.1.4 (pp. 500-502)' 'Henke, Gullikson and Davis, At. Data and Nucl. Data Tables, 1993, 54, 2'
H 0.00000 0.00000 'International Tables Volume C Table 6.1.1.4 (pp. 500-502)' 'Henke, Gullikson and Davis, At. Data and Nucl. Data Tables, 1993, 54, 2'
C 0.00347 0.00161 'International Tables Volume C Table 6.1.1.4 (pp. 500-502)' 'Henke, Gullikson and Davis, At. Data and Nucl. Data Tables, 1993, 54, 2'
O 0.01158 0.00611 'International Tables Volume C Table 6.1.1.4 (pp. 500-502)' 'Henke, Gullikson and Davis, At. Data and Nucl. Data Tables, 1993, 54, 2'
N 0.00653 0.00323 'International Tables Volume C Table 6.1.1.4 (pp. 500-502)' 'Henke, Gullikson and Davis, At. Data and Nucl. Data Tables, 1993, 54, 2'

loop_
_exptl_crystal_face_index_h
_exptl_crystal_face_index_k
_exptl_crystal_face_index_l
_exptl_crystal_face_perp_dist
-7 1 1 0.2554
0 1 -28 0.0031
7 -1 -1 0.4015
0 -1 28 0.0046
0 12 3 0.0600
7 -2 -2 0.3990
0 -12 -3 0.0308

loop_
_geom_angle_atom_site_label_1
_geom_angle_atom_site_label_2
_geom_angle_atom_site_label_3
_geom_angle
_geom_angle_site_symmetry_1
C12 N9 C10 123.0(5) .
N9 C10 O11 124.5(5) .
C10 C10 O11 121.2(6) 2_666
C10 C10 N9 114.3(6) 2_666
C13 C12 N9 112.4(5) .
C17 C18 N19 178.7(8) .
C14 C13 C12 114.4(5) .
C17 C16 C15 111.7(5) .
C14 C15 C16 114.9(5) .
C6 C7 I8 177.7(7) .
C4 C5 C6 177.8(9) .
C16 C17 C18 114.5(6) .
C3 C2 I1 175.0(7) .
C5 C6 C7 178.8(9) .
C15 C14 C13 113.4(5) .
C3 C4 C5 176.8(9) .
C4 C3 C2 176.6(8) .

loop_
_geom_bond_atom_site_label_1
_geom_bond_atom_site_label_2
_geom_bond_distance
_geom_bond_site_symmetry_2
I8 C7 1.999(7) .
I1 C2 1.976(7) .
O11 C10 1.240(6) .
N9 C10 1.325(7) .
N9 C12 1.466(7) .
C10 C10 1.520(11) 2_666
C12 C13 1.510(9) .
C18 N19 1.121(8) .
C18 C17 1.473(9) .
C13 C14 1.535(7) .
C16 C15 1.522(8) .
C16 C17 1.511(9) .
C15 C14 1.500(9) .
C7 C6 1.179(9) .
C5 C6 1.385(10) .
C5 C4 1.202(10) .
C2 C3 1.202(9) .
C4 C3 1.367(10) .

loop_
_exptl_oxdiff_crystal_face_indexfrac_h
_exptl_oxdiff_crystal_face_indexfrac_k
_exptl_oxdiff_crystal_face_indexfrac_l
_exptl_oxdiff_crystal_face_x
_exptl_oxdiff_crystal_face_y
_exptl_oxdiff_crystal_face_z
-7.2386 1.0887 1.3908 -0.0022 0.0088 1.0000
0.1514 1.3360 -27.8006 -0.3826 0.9239 -0.0090
7.2386 -1.0887 -1.3908 0.0022 -0.0088 -1.0000
-0.1514 -1.3360 27.8006 0.3826 -0.9239 0.0090
0.0660 11.5660 2.6462 0.9234 0.3824 -0.0347
7.2378 -1.7450 -1.8290 -0.0551 -0.0215 -0.9982
-0.2421 -11.5270 -2.6025 -0.9223 -0.3820 0.0590
